data_7045949
loop_
_publ_author_name
'Oschmann, W.'
'Borner, C.'
'Kleeberg, C.'

_publ_section_title
;
 Unsymmetrical diborane(4) derivatives by copper mediated B-B coupling.
;
_journal_issue 15
_journal_name_full 'Dalton transactions (Cambridge, England : 2003)'
_journal_page_first 5318
_journal_page_last 5327
_journal_paper_doi 10.1039/c8dt00627j
_journal_volume 47
_journal_year 2018
_chemical_formula_moiety 'C14 H30 B2 N2 O2'
_chemical_formula_sum 'C14 H30 B2 N2 O2'
_chemical_formula_weight 280.02
_space_group_crystal_system orthorhombic
_space_group_IT_number 19
_space_group_name_Hall 'P 2ac 2ab'
_space_group_name_H-M_alt 'P 21 21 21'
_symmetry_space_group_name_Hall 'P 2ac 2ab'
_symmetry_space_group_name_H-M 'P 21 21 21'
_atom_sites_solution_hydrogens geom
_atom_sites_solution_primary direct
_atom_sites_solution_secondary difmap
_audit_creation_method SHELXL-2017/1
_audit_update_record
;
2018-01-30 deposited with the CCDC.
2018-03-13 downloaded from the CCDC.
;
_cell_angle_alpha 90
_cell_angle_beta 90
_cell_angle_gamma 90
_cell_formula_units_Z 4
_cell_length_a 9.3406(2)
_cell_length_b 11.0888(2)
_cell_length_c 16.2286(3)
_cell_measurement_reflns_used 23682
_cell_measurement_temperature 100(2)
_cell_measurement_theta_max 76.16
_cell_measurement_theta_min 3.97
_cell_volume 1680.89(6)
_computing_cell_refinement
;
 CrysAlisPro, Agilent Technologies,
 Version 1.171.37.35 (release 13-08-2014 CrysAlis171 .NET)
 (compiled Aug 13 2014,18:06:01)
;
_computing_data_collection
;
 CrysAlisPro, Agilent Technologies,
 Version 1.171.37.35 (release 13-08-2014 CrysAlis171 .NET)
 (compiled Aug 13 2014,18:06:01)
;
_computing_data_reduction
;
 CrysAlisPro, Agilent Technologies,
 Version 1.171.37.35 (release 13-08-2014 CrysAlis171 .NET)
 (compiled Aug 13 2014,18:06:01)
;
_computing_molecular_graphics
;
 K. Brandenburg, 1999, Diamond 3.2i, Crystal Impact GbR, Bonn, Germany.
;
_computing_publication_material
;
 WinGX v2014.1 (L. J. Farrugia, J. Appl. Cryst., 2012, 45, 849-854.)
;
_computing_structure_refinement
;
 SHELXL-2017/1 (G. M. Sheldrick, Acta Cryst., 2015, C71, 3--8)
;
_computing_structure_solution
;
 SIR-92 (A. Altomare, G. Cascarano, C. Giacovazzo, A. Guagliardi, M. C. Burla,
         G. Polidori and M. Camalli, J. Appl. Crystallogr., 1994, 27, 435.)
;
_diffrn_ambient_temperature 100(2)
_diffrn_detector_area_resol_mean 10.3543
_diffrn_measured_fraction_theta_full 1.000
_diffrn_measured_fraction_theta_max 0.999
_diffrn_measurement_device_type 'Oxford Diffraction, Xcalibur, Atlas, Nova'
_diffrn_measurement_method \w-scan
_diffrn_radiation_monochromator mirror
_diffrn_radiation_type CuK\a
_diffrn_radiation_wavelength 1.54184
_diffrn_reflns_av_R_equivalents 0.0431
_diffrn_reflns_av_unetI/netI 0.0157
_diffrn_reflns_Laue_measured_fraction_full 1.000
_diffrn_reflns_Laue_measured_fraction_max 0.999
_diffrn_reflns_limit_h_max 11
_diffrn_reflns_limit_h_min -11
_diffrn_reflns_limit_k_max 13
_diffrn_reflns_limit_k_min -13
_diffrn_reflns_limit_l_max 20
_diffrn_reflns_limit_l_min -20
_diffrn_reflns_number 41698
_diffrn_reflns_point_group_measured_fraction_full 1.000
_diffrn_reflns_point_group_measured_fraction_max 0.999
_diffrn_reflns_theta_full 67.684
_diffrn_reflns_theta_max 76.224
_diffrn_reflns_theta_min 4.830
_diffrn_source 'Nova (Cu) X-ray Source'
_exptl_absorpt_coefficient_mu 0.551
_exptl_absorpt_correction_T_max 1.000
_exptl_absorpt_correction_T_min 0.781
_exptl_absorpt_correction_type multi-scan
_exptl_absorpt_process_details
;
 CrysAlisPro, Agilent Technologies,
 Version 1.171.37.35 (release 13-08-2014 CrysAlis171 .NET)
 (compiled Aug 13 2014,18:06:01)
 Empirical absorption correction using spherical harmonics,
 implemented in SCALE3 ABSPACK scaling algorithm.
;
_exptl_crystal_colour 'clear colourless'
_exptl_crystal_density_diffrn 1.107
_exptl_crystal_description 'irregular fragment of cuboid'
_exptl_crystal_F_000 616
_exptl_crystal_recrystallization_method
;
 From a solution in n-pentane at -40 deg C.
;
_exptl_crystal_size_max 0.22
_exptl_crystal_size_mid 0.20
_exptl_crystal_size_min 0.08
_refine_diff_density_max 0.286
_refine_diff_density_min -0.258
_refine_diff_density_rms 0.044
_refine_ls_abs_structure_details
;
 Refined as an inversion twin.
;
_refine_ls_abs_structure_Flack 0.6(3)
_refine_ls_extinction_coef 0.0034(5)
_refine_ls_extinction_expression Fc^*^=kFc[1+0.001xFc^2^\l^3^/sin(2\q)]^-1/4^
_refine_ls_extinction_method 'SHELXL-2014/7 (Sheldrick 2014)'
_refine_ls_goodness_of_fit_ref 1.028
_refine_ls_hydrogen_treatment constr
_refine_ls_matrix_type full
_refine_ls_number_parameters 191
_refine_ls_number_reflns 3514
_refine_ls_number_restraints 0
_refine_ls_restrained_S_all 1.028
_refine_ls_R_factor_all 0.0383
_refine_ls_R_factor_gt 0.0367
_refine_ls_shift/su_max 0.000
_refine_ls_shift/su_mean 0.000
_refine_ls_structure_factor_coef Fsqd
_refine_ls_weighting_details 'w=1/[\s^2^(Fo^2^)+(0.0579P)^2^+0.3411P] where P=(Fo^2^+2Fc^2^)/3'
_refine_ls_weighting_scheme calc
_refine_ls_wR_factor_gt 0.0971
_refine_ls_wR_factor_ref 0.0991
_reflns_Friedel_coverage 0.744
_reflns_Friedel_fraction_full 1.000
_reflns_Friedel_fraction_max 0.999
_reflns_number_gt 3388
_reflns_number_total 3514
_reflns_threshold_expression 'I > 2\s(I)'
_cod_data_source_file c8dt00627j2.cif
_cod_data_source_block cb43ck
_cod_depositor_comments 'Adding full bibliography for 7045941--7045953.cif.'
_cod_database_code 7045949
_shelx_shelxl_version_number 2017/1
_shelx_space_group_comment
;
The symmetry employed for this shelxl refinement is uniquely defined
by the following loop, which should always be used as a source of
symmetry information in preference to the above space-group names.
They are only intended as comments.
;

loop_
_space_group_symop_operation_xyz
'x, y, z'
'-x+1/2, -y, z+1/2'
'x+1/2, -y+1/2, -z'
'-x, y+1/2, -z+1/2'

loop_
_atom_site_label
_atom_site_type_symbol
_atom_site_fract_x
_atom_site_fract_y
_atom_site_fract_z
_atom_site_U_iso_or_equiv
_atom_site_adp_type
_atom_site_occupancy
_atom_site_site_symmetry_order
_atom_site_calc_flag
_atom_site_refinement_flags_posn
_atom_site_refinement_flags_adp
C1 C 1.00419(18) 0.18339(16) 0.04949(11) 0.0229(4) Uani 1 1 d . .
H1A H 1.0874 0.1324 0.0640 0.028 Uiso 1 1 calc R U
H1B H 1.0143 0.2626 0.0770 0.028 Uiso 1 1 calc R U
C2 C 0.99198(19) 0.19845(16) -0.04395(11) 0.0244(4) Uani 1 1 d . .
H2A H 0.9645 0.2820 -0.0584 0.029 Uiso 1 1 calc R U
H2B H 1.0837 0.1787 -0.0714 0.029 Uiso 1 1 calc R U
C3 C 0.8443(2) 0.09718(19) 0.16025(10) 0.0276(4) Uani 1 1 d . .
H3 H 0.7550 0.0477 0.1633 0.033 Uiso 1 1 calc R U
C4 C 0.8189(2) 0.2112(2) 0.21108(12) 0.0370(5) Uani 1 1 d . .
H4A H 0.9054 0.2613 0.2102 0.055 Uiso 1 1 calc R U
H4B H 0.7964 0.1889 0.2680 0.055 Uiso 1 1 calc R U
H4C H 0.7388 0.2567 0.1875 0.055 Uiso 1 1 calc R U
C5 C 0.9647(2) 0.02280(18) 0.19865(11) 0.0315(4) Uani 1 1 d . .
H5A H 0.9808 -0.0498 0.1655 0.047 Uiso 1 1 calc R U
H5B H 0.9379 -0.0004 0.2548 0.047 Uiso 1 1 calc R U
H5C H 1.0526 0.0710 0.2002 0.047 Uiso 1 1 calc R U
C6 C 0.8500(2) 0.0926(2) -0.15543(11) 0.0304(4) Uani 1 1 d . .
H6 H 0.7652 0.0377 -0.1590 0.036 Uiso 1 1 calc R U
C7 C 0.8114(3) 0.2091(3) -0.20008(13) 0.0465(6) Uani 1 1 d . .
H7A H 0.7275 0.2458 -0.1738 0.070 Uiso 1 1 calc R U
H7B H 0.7895 0.1913 -0.2579 0.070 Uiso 1 1 calc R U
H7C H 0.8923 0.2652 -0.1973 0.070 Uiso 1 1 calc R U
C8 C 0.9738(2) 0.03066(18) -0.19872(11) 0.0315(4) Uani 1 1 d . .
H8A H 1.0581 0.0832 -0.1974 0.047 Uiso 1 1 calc R U
H8B H 0.9475 0.0141 -0.2561 0.047 Uiso 1 1 calc R U
H8C H 0.9958 -0.0453 -0.1706 0.047 Uiso 1 1 calc R U
C9 C 0.44185(18) -0.09702(17) -0.04765(11) 0.0223(4) Uani 1 1 d . .
C10 C 0.45005(18) -0.11279(17) 0.04797(11) 0.0236(4) Uani 1 1 d . .
C11 C 0.3348(2) -0.00263(19) -0.07493(12) 0.0339(4) Uani 1 1 d . .
H11A H 0.3530 0.0729 -0.0454 0.051 Uiso 1 1 calc R U
H11B H 0.2376 -0.0307 -0.0627 0.051 Uiso 1 1 calc R U
H11C H 0.3444 0.0110 -0.1343 0.051 Uiso 1 1 calc R U
C12 C 0.4190(2) -0.2131(2) -0.09553(13) 0.0366(5) Uani 1 1 d . .
H12A H 0.4172 -0.1953 -0.1547 0.055 Uiso 1 1 calc R U
H12B H 0.3278 -0.2496 -0.0792 0.055 Uiso 1 1 calc R U
H12C H 0.4974 -0.2692 -0.0837 0.055 Uiso 1 1 calc R U
C13 C 0.3166(2) -0.0731(2) 0.09423(12) 0.0403(5) Uani 1 1 d . .
H13A H 0.3302 -0.0867 0.1534 0.060 Uiso 1 1 calc R U
H13B H 0.2341 -0.1199 0.0749 0.060 Uiso 1 1 calc R U
H13C H 0.2995 0.0129 0.0842 0.060 Uiso 1 1 calc R U
C14 C 0.4927(3) -0.23829(19) 0.07559(16) 0.0455(6) Uani 1 1 d . .
H14A H 0.5755 -0.2655 0.0435 0.068 Uiso 1 1 calc R U
H14B H 0.4125 -0.2938 0.0669 0.068 Uiso 1 1 calc R U
H14C H 0.5177 -0.2367 0.1342 0.068 Uiso 1 1 calc R U
B1 B 0.80086(17) 0.07700(15) 0.00276(13) 0.0203(3) Uani 1 1 d . .
B2 B 0.64620(17) -0.00578(15) 0.00223(12) 0.0200(3) Uani 1 1 d . .
N1 N 0.86968(17) 0.12474(15) 0.07329(9) 0.0258(3) Uani 1 1 d . .
N2 N 0.87967(17) 0.11299(15) -0.06794(9) 0.0258(3) Uani 1 1 d . .
O1 O 0.58404(14) -0.05095(13) -0.06802(8) 0.0285(3) Uani 1 1 d . .
O2 O 0.56716(13) -0.03242(11) 0.07108(7) 0.0238(3) Uani 1 1 d . .

loop_
_atom_site_aniso_label
_atom_site_aniso_U_11
_atom_site_aniso_U_22
_atom_site_aniso_U_33
_atom_site_aniso_U_23
_atom_site_aniso_U_13
_atom_site_aniso_U_12
C1 0.0183(8) 0.0261(8) 0.0244(8) -0.0014(7) 0.0004(7) -0.0052(7)
C2 0.0218(8) 0.0272(8) 0.0242(8) -0.0009(7) 0.0030(7) -0.0060(7)
C3 0.0214(8) 0.0429(11) 0.0186(8) -0.0046(7) 0.0022(6) -0.0095(8)
C4 0.0383(11) 0.0494(12) 0.0232(8) -0.0050(9) 0.0007(8) 0.0176(10)
C5 0.0413(11) 0.0264(9) 0.0267(9) 0.0005(7) 0.0071(8) -0.0005(8)
C6 0.0247(9) 0.0474(11) 0.0191(8) 0.0042(8) -0.0017(7) -0.0115(9)
C7 0.0414(13) 0.0713(16) 0.0267(9) 0.0110(10) 0.0035(9) 0.0267(13)
C8 0.0426(11) 0.0296(9) 0.0224(8) -0.0003(7) -0.0030(8) -0.0048(9)
C9 0.0159(8) 0.0292(9) 0.0218(8) -0.0020(7) 0.0000(6) -0.0048(7)
C10 0.0159(8) 0.0307(9) 0.0242(8) 0.0027(7) -0.0031(6) -0.0070(6)
C11 0.0274(9) 0.0370(10) 0.0373(10) 0.0097(8) -0.0111(8) -0.0054(8)
C12 0.0281(9) 0.0436(11) 0.0380(10) -0.0171(9) 0.0031(8) -0.0073(8)
C13 0.0236(9) 0.0689(14) 0.0284(9) -0.0054(10) 0.0061(8) -0.0113(10)
C14 0.0444(12) 0.0343(10) 0.0577(14) 0.0169(10) -0.0215(11) -0.0112(9)
B1 0.0166(7) 0.0235(7) 0.0209(7) -0.0013(8) 0.0002(8) -0.0016(6)
B2 0.0164(7) 0.0234(7) 0.0202(7) -0.0003(8) -0.0004(8) -0.0010(6)
N1 0.0210(7) 0.0376(8) 0.0189(7) -0.0050(6) 0.0027(6) -0.0111(6)
N2 0.0200(7) 0.0378(8) 0.0195(7) 0.0021(6) -0.0019(6) -0.0106(6)
O1 0.0194(6) 0.0451(8) 0.0210(6) -0.0045(5) 0.0021(5) -0.0130(5)
O2 0.0196(6) 0.0327(6) 0.0191(6) 0.0000(5) -0.0006(4) -0.0090(5)

loop_
_atom_type_symbol
_atom_type_description
_atom_type_scat_dispersion_real
_atom_type_scat_dispersion_imag
_atom_type_scat_source
C C 0.0181 0.0091 'International Tables Vol C Tables 4.2.6.8 and 6.1.1.4'
H H 0.0000 0.0000 'International Tables Vol C Tables 4.2.6.8 and 6.1.1.4'
B B 0.0090 0.0039 'International Tables Vol C Tables 4.2.6.8 and 6.1.1.4'
N N 0.0311 0.0180 'International Tables Vol C Tables 4.2.6.8 and 6.1.1.4'
O O 0.0492 0.0322 'International Tables Vol C Tables 4.2.6.8 and 6.1.1.4'

loop_
_geom_angle_atom_site_label_1
_geom_angle_atom_site_label_2
_geom_angle_atom_site_label_3
_geom_angle
N1 C1 C2 104.22(14)
N2 C2 C1 104.24(15)
N1 C3 C5 112.78(16)
N1 C3 C4 111.89(17)
C5 C3 C4 109.93(15)
N2 C6 C8 111.99(16)
N2 C6 C7 111.99(18)
C8 C6 C7 110.11(15)
O1 C9 C11 107.03(14)
O1 C9 C12 107.95(14)
C11 C9 C12 110.10(16)
O1 C9 C10 102.66(14)
C11 C9 C10 113.57(16)
C12 C9 C10 114.83(17)
O2 C10 C14 106.71(15)
O2 C10 C13 108.10(15)
C14 C10 C13 109.61(18)
O2 C10 C9 102.91(14)
C14 C10 C9 114.15(18)
C13 C10 C9 114.69(16)
N1 B1 N2 108.23(13)
N1 B1 B2 126.01(16)
N2 B1 B2 125.73(16)
O2 B2 O1 111.72(13)
O2 B2 B1 124.45(15)
O1 B2 B1 123.81(15)
B1 N1 C3 128.92(15)
B1 N1 C1 109.99(14)
C3 N1 C1 119.04(14)
B1 N2 C6 129.92(15)
B1 N2 C2 109.74(14)
C6 N2 C2 119.53(15)
B2 O1 C9 108.90(13)
B2 O2 C10 108.99(13)

loop_
_geom_bond_atom_site_label_1
_geom_bond_atom_site_label_2
_geom_bond_distance
C1 N1 1.467(2)
C1 C2 1.530(2)
C2 N2 1.466(2)
C3 N1 1.463(2)
C3 C5 1.527(3)
C3 C4 1.529(3)
C6 N2 1.464(2)
C6 C8 1.517(3)
C6 C7 1.525(3)
C9 O1 1.4608(19)
C9 C11 1.514(3)
C9 C12 1.518(2)
C9 C10 1.564(2)
C10 O2 1.4600(19)
C10 C14 1.515(3)
C10 C13 1.520(3)
B1 N1 1.416(2)
B1 N2 1.420(2)
B1 B2 1.712(2)
B2 O2 1.371(2)
B2 O1 1.374(2)

loop_
_geom_torsion_atom_site_label_1
_geom_torsion_atom_site_label_2
_geom_torsion_atom_site_label_3
_geom_torsion_atom_site_label_4
_geom_torsion
N1 C1 C2 N2 -18.70(19)
O1 C9 C10 O2 21.40(18)
C11 C9 C10 O2 -93.78(17)
C12 C9 C10 O2 138.27(15)
O1 C9 C10 C14 -93.81(18)
C11 C9 C10 C14 151.01(16)
C12 C9 C10 C14 23.1(2)
O1 C9 C10 C13 138.54(16)
C11 C9 C10 C13 23.4(2)
C12 C9 C10 C13 -104.6(2)
N1 B1 B2 O2 2.3(3)
N2 B1 B2 O2 -175.43(16)
N1 B1 B2 O1 -179.52(16)
N2 B1 B2 O1 2.7(2)
N2 B1 N1 C3 -168.89(19)
B2 B1 N1 C3 13.0(3)
N2 B1 N1 C1 -5.62(19)
B2 B1 N1 C1 176.28(15)
C5 C3 N1 B1 107.8(2)
C4 C3 N1 B1 -127.7(2)
C5 C3 N1 C1 -54.2(2)
C4 C3 N1 C1 70.4(2)
C2 C1 N1 B1 15.32(19)
C2 C1 N1 C3 -179.52(16)
N1 B1 N2 C6 -176.61(19)
B2 B1 N2 C6 1.5(3)
N1 B1 N2 C2 -7.17(19)
B2 B1 N2 C2 170.92(14)
C8 C6 N2 B1 -124.4(2)
C7 C6 N2 B1 111.4(2)
C8 C6 N2 C2 67.1(2)
C7 C6 N2 C2 -57.2(2)
C1 C2 N2 B1 16.25(19)
C1 C2 N2 C6 -173.05(17)
O2 B2 O1 C9 8.64(18)
B1 B2 O1 C9 -169.71(14)
C11 C9 O1 B2 101.15(16)
C12 C9 O1 B2 -140.36(16)
C10 C9 O1 B2 -18.68(18)
O1 B2 O2 C10 6.50(18)
B1 B2 O2 C10 -175.16(14)
C14 C10 O2 B2 102.99(18)
C13 C10 O2 B2 -139.19(16)
C9 C10 O2 B2 -17.48(18)
